data_1575917
loop_
_publ_author_name
'Mang, Andr&#xe9;'
'Beltako, Katawoura'
'Kadriu, Besa'
'Linseis, Michael'
'Pauly, Fabian'
'Winter, Rainer F.'

_publ_section_title
;
 Break-junction studies on paddle-wheel complexes with four lateral anchor
 groups: small influence of metal-metal bond order.
;
_journal_issue 41
_journal_name_full Nanoscale
_journal_page_first 24226
_journal_page_last 24240
_journal_paper_doi 10.1039/d5nr01695a
_journal_volume 17
_journal_year 2025
_chemical_formula_moiety 'C80 H68 Mo2 N8 S4, 2(C H2 Cl2)'
_chemical_formula_sum 'C82 H72 Cl4 Mo2 N8 S4'
_chemical_formula_weight 1631.39
_space_group_crystal_system monoclinic
_space_group_IT_number 4
_space_group_name_Hall 'P 2yb'
_space_group_name_H-M_alt 'P 1 21 1'
_atom_sites_solution_hydrogens geom
_atom_sites_solution_primary dual
_audit_creation_date 2023-09-20
_audit_creation_method
;
Olex2 1.5
(compiled 2022.04.07 svn.rca3783a0 for OlexSys, GUI svn.r6498)
;
_audit_update_record
;
2025-04-01 deposited with the CCDC.	2025-09-17 downloaded from the CCDC.
;
_cell_angle_alpha 90
_cell_angle_beta 90.2255(4)
_cell_angle_gamma 90
_cell_formula_units_Z 2
_cell_length_a 14.97951(6)
_cell_length_b 17.60118(8)
_cell_length_c 15.10734(7)
_cell_measurement_reflns_used 55079
_cell_measurement_temperature 100.00(10)
_cell_measurement_theta_max 73.6430
_cell_measurement_theta_min 3.8570
_cell_volume 3983.13(3)
_computing_cell_refinement 'CrysAlisPro 1.171.43.71a (Rigaku OD, 2023)'
_computing_data_collection 'CrysAlisPro system (CCD 43.71a 64-bit (release 17-04-2023))'
_computing_data_reduction 'CrysAlisPro 1.171.43.71a (Rigaku OD, 2023)'
_computing_molecular_graphics 'Olex2 1.5 (Dolomanov et al., 2009)'
_computing_publication_material 'Olex2 1.5 (Dolomanov et al., 2009)'
_computing_structure_refinement 'SHELXL 2019/2 (Sheldrick, 2015)'
_computing_structure_solution 'SHELXT 2018/2 (Sheldrick, 2018)'
_diffrn_ambient_environment N~2~
_diffrn_ambient_temperature 100.00(10)
_diffrn_detector 'Hybrid Pixel Array Detector'
_diffrn_detector_area_resol_mean 10.0000
_diffrn_detector_type 'HyPix-Arc 150'
_diffrn_measured_fraction_theta_full 0.999
_diffrn_measured_fraction_theta_max 0.977
_diffrn_measurement_details
;
List of Runs (angles in degrees, time in seconds):

  # Type    Start    End  Width  t~exp~   \w     \q     \k     \f   Frames
#--------------------------------------------------------------------------
  1  \w    -81.00 -16.00   0.50    0.20    --  -59.18 125.00   0.00  130
  2  \w    -98.00 -32.00   0.50    0.20    --  -75.23 125.00 -30.00  132
  3  \w    -81.00 -16.00   0.50    0.20    --  -59.18 125.00 -60.00  130
  4  \w    -98.00 -32.00   0.50    0.20    --  -75.23 125.00 -60.00  132
  5  \w    -98.00 -32.00   0.50    0.20    --  -75.23 125.00 -90.00  132
  6  \w    -98.00 -32.00   0.50    0.20    --  -75.23 125.00-150.00  132
  7  \w    -95.00 -58.00   0.50    0.20    --  -72.85 125.00-180.00   74
  8  \w    -70.00 -18.00   0.50    0.20    --  -59.18 107.00 -24.00  104
  9  \w    -84.00 -32.00   0.50    0.20    --  -72.85 107.00 -24.00  104
 10  \w    -87.00 -34.00   0.50    0.20    --  -75.23 107.00 -24.00  106
 11  \w    -98.00 -32.00   0.50    0.20    --  -75.23 125.00  30.00  132
 12  \w    -98.00 -32.00   0.50    0.20    --  -75.23 125.00 120.00  132
 13  \w   -106.00 -27.00   0.50    0.20    --  -59.18 -15.00   0.00  158
 14  \w   -122.00 -43.00   0.50    0.20    --  -75.23 -15.00 120.00  158
 15  \w   -122.00 -43.00   0.50    0.20    --  -75.23 -15.00 -60.00  158
 16  \w   -122.00 -43.00   0.50    0.20    --  -75.23 -15.00-120.00  158
 17  \w   -122.00 -43.00   0.50    0.20    --  -75.23 -15.00-180.00  158
 18  \w     19.00  80.00   0.50    0.20    --   57.27-125.00-180.00  122
 19  \w     38.00 101.00   0.50    0.20    --   81.23-125.00 -30.00  126
 20  \w     38.00 101.00   0.50    0.20    --   81.23-125.00  90.00  126
 21  \w     19.00  80.00   0.50    0.20    --   57.27-125.00 150.00  122
 22  \w     38.00 101.00   0.50    0.20    --   81.23-125.00 150.00  126
 23  \w     28.00  94.00   0.50    0.20    --   71.00-125.00 120.00  132
 24  \w     19.00  80.00   0.50    0.20    --   57.27-125.00 -30.00  122
 25  \w     16.00  69.00   0.50    0.20    --   57.27-107.00-122.00  106
 26  \w     38.00 101.00   0.50    0.20    --   81.23-125.00-180.00  126
 27  \w     38.00 101.00   0.50    0.20    --   81.23-125.00-120.00  126
 28  \w     30.00  83.00   0.50    0.20    --   71.00-107.00-122.00  106
 29  \w     40.00  92.00   0.50    0.20    --   81.23-107.00-122.00  104
 30  \w     48.00 128.00   0.50    0.20    --   81.23  15.00-180.00  160
 31  \w     48.00 128.00   0.50    0.20    --   81.23  15.00-120.00  160
 32  \w     48.00 128.00   0.50    0.20    --   81.23  15.00 -90.00  160
 33  \w     48.00 128.00   0.50    0.20    --   81.23  15.00 -30.00  160
 34  \w     24.00 104.00   0.50    0.20    --   57.27  15.00  60.00  160
 35  \w     48.00 128.00   0.50    0.20    --   81.23  15.00  90.00  160
 36  \w     38.00 118.00   0.50    0.20    --   71.00  15.00 150.00  160
;
_diffrn_measurement_device 'four-circle diffractometer'
_diffrn_measurement_device_type 'XtaLAB Synergy R, DW system, HyPix-Arc 150'
_diffrn_measurement_method '\w scans'
_diffrn_orient_matrix_type 'CrysAlisPro convention (1999,Acta A55,543-557)'
_diffrn_orient_matrix_UB_11 0.0642767000
_diffrn_orient_matrix_UB_12 0.0638337000
_diffrn_orient_matrix_UB_13 -0.0281357000
_diffrn_orient_matrix_UB_21 -0.0018626000
_diffrn_orient_matrix_UB_22 0.0324036000
_diffrn_orient_matrix_UB_23 0.0947715000
_diffrn_orient_matrix_UB_31 0.0802866000
_diffrn_orient_matrix_UB_32 -0.0502773000
_diffrn_orient_matrix_UB_33 0.0251640000
_diffrn_radiation_monochromator mirror
_diffrn_radiation_probe x-ray
_diffrn_radiation_type 'Cu K\a'
_diffrn_radiation_wavelength 1.54184
_diffrn_reflns_av_R_equivalents 0.0281
_diffrn_reflns_av_unetI/netI 0.0217
_diffrn_reflns_Laue_measured_fraction_full 0.999
_diffrn_reflns_Laue_measured_fraction_max 0.977
_diffrn_reflns_limit_h_max 18
_diffrn_reflns_limit_h_min -16
_diffrn_reflns_limit_k_max 20
_diffrn_reflns_limit_k_min -21
_diffrn_reflns_limit_l_max 18
_diffrn_reflns_limit_l_min -18
_diffrn_reflns_number 79587
_diffrn_reflns_point_group_measured_fraction_full 0.994
_diffrn_reflns_point_group_measured_fraction_max 0.954
_diffrn_reflns_theta_full 67.684
_diffrn_reflns_theta_max 73.677
_diffrn_reflns_theta_min 3.856
_diffrn_source 'Rotating-anode X-ray tube'
_diffrn_source_type 'Rigaku (Cu) X-ray Source'
_exptl_absorpt_coefficient_mu 5.164
_exptl_absorpt_correction_T_max 1.00000
_exptl_absorpt_correction_T_min 0.86064
_exptl_absorpt_correction_type multi-scan
_exptl_absorpt_process_details
;
CrysAlisPro 1.171.43.71a (Rigaku Oxford Diffraction, 2023)
Empirical absorption correction using spherical harmonics,
implemented in SCALE3 ABSPACK scaling algorithm.
;
_exptl_crystal_colour red
_exptl_crystal_colour_primary red
_exptl_crystal_density_diffrn 1.360
_exptl_crystal_description trapezoid
_exptl_crystal_F_000 1672
_exptl_crystal_size_max 0.01
_exptl_crystal_size_mid 0.01
_exptl_crystal_size_min 0.01
_refine_diff_density_max 0.518
_refine_diff_density_min -0.479
_refine_diff_density_rms 0.049
_refine_ls_abs_structure_details
;
 Flack x determined using 6683 quotients [(I+)-(I-)]/[(I+)+(I-)]
 (Parsons, Flack and Wagner, Acta Cryst. B69 (2013) 249-259).
;
_refine_ls_abs_structure_Flack 0.003(4)
_refine_ls_extinction_method none
_refine_ls_goodness_of_fit_ref 1.032
_refine_ls_hydrogen_treatment constr
_refine_ls_matrix_type full
_refine_ls_number_parameters 945
_refine_ls_number_reflns 15367
_refine_ls_number_restraints 22
_refine_ls_restrained_S_all 1.034
_refine_ls_R_factor_all 0.0260
_refine_ls_R_factor_gt 0.0249
_refine_ls_shift/su_max 0.003
_refine_ls_shift/su_mean 0.000
_refine_ls_structure_factor_coef Fsqd
_refine_ls_weighting_details 'w=1/[\s^2^(Fo^2^)+(0.0335P)^2^+2.1548P] where P=(Fo^2^+2Fc^2^)/3'
_refine_ls_weighting_scheme calc
_refine_ls_wR_factor_gt 0.0621
_refine_ls_wR_factor_ref 0.0627
_reflns_Friedel_coverage 0.888
_reflns_Friedel_fraction_full 0.988
_reflns_Friedel_fraction_max 0.929
_reflns_number_gt 14841
_reflns_number_total 15367
_reflns_threshold_expression 'I > 2\s(I)'
_cod_data_source_file d5nr01695a2.cif
_cod_data_source_block exp_484_auto
_cod_depositor_comments 'Adding full bibliography for 1575913--1575917.cif.'
_cod_database_code 1575917
_shelx_shelxl_version_number 2019/2
_chemical_oxdiff_formula 'C166  H148  N16  S8  Cl12  Mo4  '
_chemical_oxdiff_usercomment Mo-paddle-wheel
_shelx_space_group_comment
;
The symmetry employed for this shelxl refinement is uniquely defined
by the following loop, which should always be used as a source of
symmetry information in preference to the above space-group names.
They are only intended as comments.
;
_shelx_estimated_absorpt_t_max 0.950
_shelx_estimated_absorpt_t_min 0.950
_olex2_refinement_description
;
1. Fixed Uiso
 At 1.2 times of:
  All C(H) groups, All C(H,H) groups
 At 1.5 times of:
  All C(H,H,H) groups
2. Restrained distances
 S3-C51 \\sim S3'-C51
 with sigma of 0.02
 S3-C54 \\sim S3'-C54'
 with sigma of 0.02
 C51-C54 \\sim C51-C54'
 with sigma of 0.04
 S4-C71 \\sim S4'-C71
 with sigma of 0.02
 S4-C74 \\sim S4'-C74'
 with sigma of 0.02
 C71-C74 \\sim C71-C74'
 with sigma of 0.04
3. Rigid body (RIGU) restrains
 C51, S3', C54'
 with sigma for 1-2 distances of 0.001 and sigma for 1-3 distances of 0.001
 S3, C54
 with sigma for 1-2 distances of 0.001 and sigma for 1-3 distances of 0.001
 S4', C74'
 with sigma for 1-2 distances of 0.001 and sigma for 1-3 distances of 0.001
 S4, C74
 with sigma for 1-2 distances of 0.001 and sigma for 1-3 distances of 0.001
 S2, C34
 with sigma for 1-2 distances of 0.004 and sigma for 1-3 distances of 0.004
4. Others
 Sof(S3')=Sof(C54')=Sof(H54d)=Sof(H54e)=Sof(H54f)=1-FVAR(1)
 Sof(S3)=Sof(C54)=Sof(H54a)=Sof(H54b)=Sof(H54c)=FVAR(1)
 Sof(S4')=Sof(C74')=Sof(H74d)=Sof(H74e)=Sof(H74f)=1-FVAR(2)
 Sof(S4)=Sof(C74)=Sof(H74a)=Sof(H74b)=Sof(H74c)=FVAR(2)
5.a Secondary CH2 refined with riding coordinates:
 C81(H81a,H81b), C82(H82a,H82b)
5.b Aromatic/amide H refined with riding coordinates:
 C1(H1), C2(H2), C3(H3), C5(H5), C6(H6), C9(H9), C10(H10), C12(H12), C13(H13),
 C16(H16), C17(H17), C18(H18), C19(H19), C20(H20), C21(H21), C22(H22), C23(H23),
  C25(H25), C26(H26), C29(H29), C30(H30), C32(H32), C33(H33), C36(H36),
 C37(H37), C38(H38), C39(H39), C40(H40), C41(H41), C42(H42), C43(H43), C45(H45),
  C46(H46), C49(H49), C50(H50), C52(H52), C53(H53), C56(H56), C57(H57),
 C58(H58), C59(H59), C60(H60), C61(H61), C62(H62), C63(H63), C65(H65), C66(H66),
  C69(H69), C70(H70), C72(H72), C73(H73), C76(H76), C77(H77), C78(H78),
 C79(H79), C80(H80)
5.c Idealised Me refined as rotating group:
 C14(H14a,H14b,H14c), C34(H34a,H34b,H34c), C54(H54a,H54b,H54c), C74(H74a,H74b,
 H74c), C54'(H54d,H54e,H54f), C74'(H74d,H74e,H74f)
;
_smtbx_masks_special_details
;
A solvent mask was calculated and 86 electrons were 
found in a volume of 382\%A^3^ in 1 void per unit cell. 
This is consistent with the presence of 
2[C5H12] per Asymmetric Unit 
which account for 84 electrons 
per unit cell.
;
_smtbx_masks_void_probe_radius 1.2
_smtbx_masks_void_truncation_radius 1.2
_olex2_submission_special_instructions 'No special instructions were received'
_oxdiff_exptl_absorpt_empirical_details
;
Empirical correction (ABSPACK) includes:
- Absorption correction using spherical harmonics
- Frame scaling
- Detector area scaling
;
_oxdiff_exptl_absorpt_empirical_full_max 1.422
_oxdiff_exptl_absorpt_empirical_full_min 0.796

loop_
_space_group_symop_operation_xyz
'x, y, z'
'-x, y+1/2, -z'

loop_
_atom_site_label
_atom_site_type_symbol
_atom_site_fract_x
_atom_site_fract_y
_atom_site_fract_z
_atom_site_U_iso_or_equiv
_atom_site_adp_type
_atom_site_occupancy
_atom_site_site_symmetry_order
_atom_site_calc_flag
_atom_site_refinement_flags_posn
_atom_site_refinement_flags_adp
_atom_site_refinement_flags_occupancy
_atom_site_disorder_assembly
_atom_site_disorder_group
Mo1 Mo 0.74327(2) 0.59930(2) 0.74604(2) 0.01317(7) Uani 1 1 d . . . . .
Mo2 Mo 0.75123(2) 0.71755(2) 0.75564(2) 0.01302(7) Uani 1 1 d . . . . .
S1 S 1.31481(6) 0.62257(7) 0.92410(8) 0.0340(2) Uani 1 1 d . . . . .
S2 S 0.98163(9) 0.68361(8) 0.21252(7) 0.0473(3) Uani 1 1 d . . . . .
N1 N 0.8763(2) 0.58428(18) 0.79830(19) 0.0158(7) Uani 1 1 d . . . . .
N2 N 0.88961(18) 0.7133(2) 0.79416(19) 0.0169(6) Uani 1 1 d . . . . .
N3 N 0.79638(19) 0.5999(2) 0.61433(19) 0.0168(6) Uani 1 1 d . . . . .
N4 N 0.79097(19) 0.72915(19) 0.61950(19) 0.0154(7) Uani 1 1 d . . . . .
N5 N 0.61004(18) 0.6035(2) 0.69318(18) 0.0153(6) Uani 1 1 d . . . . .
N6 N 0.61367(19) 0.73134(18) 0.7182(2) 0.0161(6) Uani 1 1 d . . . . .
N7 N 0.68996(19) 0.5890(2) 0.87719(19) 0.0162(6) Uani 1 1 d . . . . .
N8 N 0.71387(18) 0.7165(2) 0.89283(18) 0.0148(6) Uani 1 1 d . . . . .
C1 C 0.9187(2) 0.3774(2) 0.9307(3) 0.0322(9) Uani 1 1 d . . . . .
H1 H 0.925741 0.331433 0.960161 0.039 Uiso 1 1 calc R U . . .
C2 C 0.9182(3) 0.4449(3) 0.9787(3) 0.0338(10) Uani 1 1 d . . . . .
H2 H 0.925735 0.444287 1.039850 0.041 Uiso 1 1 calc R U . . .
C3 C 0.9062(2) 0.5131(2) 0.9339(2) 0.0242(8) Uani 1 1 d . . . . .
H3 H 0.905021 0.558345 0.965658 0.029 Uiso 1 1 calc R U . . .
C4 C 0.8959(2) 0.5148(2) 0.8420(2) 0.0179(7) Uani 1 1 d . . . . .
C5 C 0.8969(3) 0.4469(2) 0.7952(3) 0.0224(8) Uani 1 1 d . . . . .
H5 H 0.889629 0.447056 0.734040 0.027 Uiso 1 1 calc R U . . .
C6 C 0.9088(3) 0.3781(2) 0.8404(3) 0.0321(9) Uani 1 1 d . . . . .
H6 H 0.910045 0.332608 0.808999 0.039 Uiso 1 1 calc R U . . .
C7 C 0.9276(2) 0.6456(2) 0.8110(2) 0.0171(8) Uani 1 1 d . . . . .
C8 C 1.0219(2) 0.6399(2) 0.8417(2) 0.0192(8) Uani 1 1 d . . . . .
C9 C 1.0790(2) 0.5855(2) 0.8069(2) 0.0182(7) Uani 1 1 d . . . . .
H9 H 1.057522 0.551504 0.764778 0.022 Uiso 1 1 calc R U . . .
C10 C 1.1675(2) 0.5811(2) 0.8339(2) 0.0218(7) Uani 1 1 d . . . . .
H10 H 1.204601 0.543855 0.810474 0.026 Uiso 1 1 calc R U . . .
C11 C 1.2008(2) 0.6323(2) 0.8963(3) 0.0241(8) Uani 1 1 d . . . . .
C12 C 1.1439(2) 0.6861(2) 0.9329(2) 0.0244(8) Uani 1 1 d . . . . .
H12 H 1.165045 0.719435 0.975991 0.029 Uiso 1 1 calc R U . . .
C13 C 1.0558(2) 0.6901(2) 0.9053(2) 0.0216(7) Uani 1 1 d . . . . .
H13 H 1.018465 0.726861 0.929381 0.026 Uiso 1 1 calc R U . . .
C14 C 1.3352(3) 0.6997(3) 0.9987(3) 0.0408(11) Uani 1 1 d . . . . .
H14A H 1.321741 0.746897 0.969692 0.061 Uiso 1 1 calc R U . . .
H14B H 1.396776 0.699389 1.016557 0.061 Uiso 1 1 calc R U . . .
H14C H 1.297998 0.694262 1.049932 0.061 Uiso 1 1 calc R U . . .
C15 C 0.9423(2) 0.7782(2) 0.7735(2) 0.0179(7) Uani 1 1 d . . . . .
C16 C 1.0070(2) 0.7759(2) 0.7078(2) 0.0218(7) Uani 1 1 d . . . . .
H16 H 1.021398 0.729759 0.681481 0.026 Uiso 1 1 calc R U . . .
C17 C 1.0501(2) 0.8417(2) 0.6813(2) 0.0269(8) Uani 1 1 d . . . . .
H17 H 1.093424 0.839323 0.637474 0.032 Uiso 1 1 calc R U . . .
C18 C 1.0292(3) 0.9112(2) 0.7198(3) 0.0296(9) Uani 1 1 d . . . . .
H18 H 1.057471 0.955473 0.701358 0.036 Uiso 1 1 calc R U . . .
C19 C 0.9658(3) 0.9134(2) 0.7860(3) 0.0270(8) Uani 1 1 d . . . . .
H19 H 0.952049 0.959501 0.812703 0.032 Uiso 1 1 calc R U . . .
C20 C 0.9225(3) 0.8480(2) 0.8130(2) 0.0204(8) Uani 1 1 d . . . . .
H20 H 0.879987 0.850514 0.857620 0.025 Uiso 1 1 calc R U . . .
C21 C 0.9305(4) 0.3994(3) 0.5405(3) 0.0489(14) Uani 1 1 d . . . . .
H21 H 0.960034 0.354982 0.524849 0.059 Uiso 1 1 calc R U . . .
C22 C 0.9781(3) 0.4650(3) 0.5564(3) 0.0455(13) Uani 1 1 d . . . . .
H22 H 1.040004 0.464549 0.551424 0.055 Uiso 1 1 calc R U . . .
C23 C 0.9346(3) 0.5318(3) 0.5797(3) 0.0322(9) Uani 1 1 d . . . . .
H23 H 0.967110 0.575687 0.591604 0.039 Uiso 1 1 calc R U . . .
C24 C 0.8416(3) 0.5324(2) 0.5851(2) 0.0218(8) Uani 1 1 d . . . . .
C25 C 0.7947(3) 0.4660(3) 0.5698(3) 0.0305(10) Uani 1 1 d . . . . .
H25 H 0.732783 0.465643 0.574366 0.037 Uiso 1 1 calc R U . . .
C26 C 0.8399(4) 0.4000(3) 0.5478(3) 0.0476(13) Uani 1 1 d . . . . .
H26 H 0.807935 0.355485 0.537921 0.057 Uiso 1 1 calc R U . . .
C27 C 0.8106(2) 0.6653(3) 0.5740(2) 0.0182(7) Uani 1 1 d . . . . .
C28 C 0.8484(2) 0.6698(2) 0.4832(2) 0.0180(8) Uani 1 1 d . . . . .
C29 C 0.8170(2) 0.6233(2) 0.4147(2) 0.0218(7) Uani 1 1 d . . . . .
H29 H 0.770117 0.589858 0.425181 0.026 Uiso 1 1 calc R U . . .
C30 C 0.8551(2) 0.6265(2) 0.3310(2) 0.0235(7) Uani 1 1 d . . . . .
H30 H 0.832602 0.596492 0.285498 0.028 Uiso 1 1 calc R U . . .
C31 C 0.9267(3) 0.6746(2) 0.3153(2) 0.0281(9) Uani 1 1 d . . . . .
C32 C 0.9584(3) 0.7208(2) 0.3832(2) 0.0291(8) Uani 1 1 d . . . . .
H32 H 1.006119 0.753290 0.372757 0.035 Uiso 1 1 calc R U . . .
C33 C 0.9199(2) 0.7189(2) 0.4657(2) 0.0248(7) Uani 1 1 d . . . . .
H33 H 0.941500 0.750534 0.510212 0.030 Uiso 1 1 calc R U . . .
C34 C 0.9354(3) 0.6091(3) 0.1469(2) 0.0317(9) Uani 1 1 d . . . . .
H34A H 0.966197 0.606582 0.091366 0.048 Uiso 1 1 calc R U . . .
H34B H 0.873235 0.618945 0.136440 0.048 Uiso 1 1 calc R U . . .
H34C H 0.941942 0.561645 0.177577 0.048 Uiso 1 1 calc R U . . .
C35 C 0.7710(2) 0.7975(2) 0.5746(2) 0.0192(7) Uani 1 1 d . . . . .
C36 C 0.7055(2) 0.8001(2) 0.5084(2) 0.0237(8) Uani 1 1 d . . . . .
H36 H 0.679152 0.755207 0.488946 0.028 Uiso 1 1 calc R U . . .
C37 C 0.6796(3) 0.8681(3) 0.4719(3) 0.0300(9) Uani 1 1 d . . . . .
H37 H 0.635770 0.868812 0.428095 0.036 Uiso 1 1 calc R U . . .
C38 C 0.7183(3) 0.9359(2) 0.4997(3) 0.0341(9) Uani 1 1 d . . . . .
H38 H 0.700455 0.981950 0.475225 0.041 Uiso 1 1 calc R U . . .
C39 C 0.7837(3) 0.9336(2) 0.5647(3) 0.0320(9) Uani 1 1 d . . . . .
H39 H 0.810278 0.978529 0.583521 0.038 Uiso 1 1 calc R U . . .
C40 C 0.8102(3) 0.8655(2) 0.6018(3) 0.0242(8) Uani 1 1 d . . . . .
H40 H 0.854455 0.864983 0.645210 0.029 Uiso 1 1 calc R U . . .
C41 C 0.5426(3) 0.4216(2) 0.5254(3) 0.0333(9) Uani 1 1 d . . . . .
H41 H 0.529458 0.380922 0.488341 0.040 Uiso 1 1 calc R U . . .
C42 C 0.5527(3) 0.4932(2) 0.4912(2) 0.0279(8) Uani 1 1 d . . . . .
H42 H 0.545949 0.501103 0.430638 0.034 Uiso 1 1 calc R U . . .
C43 C 0.5729(2) 0.5541(2) 0.5461(2) 0.0224(7) Uani 1 1 d . . . . .
H43 H 0.580505 0.602350 0.522246 0.027 Uiso 1 1 calc R U . . .
C44 C 0.5819(2) 0.54300(19) 0.6369(2) 0.0180(7) Uani 1 1 d . . . . .
C45 C 0.5711(3) 0.4704(2) 0.6708(3) 0.0263(9) Uani 1 1 d . . . . .
H45 H 0.576687 0.462292 0.731437 0.032 Uiso 1 1 calc R U . . .
C46 C 0.5520(3) 0.4104(2) 0.6158(3) 0.0348(9) Uani 1 1 d . . . . .
H46 H 0.545451 0.361916 0.639345 0.042 Uiso 1 1 calc R U . . .
C47 C 0.5680(2) 0.6706(2) 0.6908(2) 0.0174(8) Uani 1 1 d . . . . .
C48 C 0.4745(2) 0.6769(2) 0.6572(2) 0.0183(8) Uani 1 1 d . . . . .
C49 C 0.4081(2) 0.6264(2) 0.6832(2) 0.0223(7) Uani 1 1 d . . . . .
H49 H 0.421116 0.588793 0.724585 0.027 Uiso 1 1 calc R U . . .
C50 C 0.3229(2) 0.6316(2) 0.6481(3) 0.0273(8) Uani 1 1 d . . . . .
H50 H 0.278646 0.598268 0.666920 0.033 Uiso 1 1 calc R U . . .
C51 C 0.3031(3) 0.6868(3) 0.5846(3) 0.0302(9) Uani 1 1 d D . . . .
C52 C 0.3691(3) 0.7376(2) 0.5586(3) 0.0298(9) Uani 1 1 d . . . . .
H52 H 0.356101 0.774789 0.516720 0.036 Uiso 1 1 calc R U . . .
C53 C 0.4536(2) 0.7330(2) 0.5946(2) 0.0236(7) Uani 1 1 d . . . . .
H53 H 0.497179 0.767495 0.577156 0.028 Uiso 1 1 calc R U . . .
C55 C 0.5685(2) 0.7975(2) 0.7481(2) 0.0186(7) Uani 1 1 d . . . . .
C56 C 0.5082(2) 0.7937(2) 0.8179(2) 0.0229(7) Uani 1 1 d . . . . .
H56 H 0.491405 0.746643 0.840390 0.027 Uiso 1 1 calc R U . . .
C57 C 0.4731(2) 0.8591(3) 0.8540(3) 0.0309(9) Uani 1 1 d . . . . .
H57 H 0.433693 0.855738 0.901268 0.037 Uiso 1 1 calc R U . . .
C58 C 0.4958(3) 0.9302(2) 0.8205(3) 0.0348(10) Uani 1 1 d . . . . .
H58 H 0.472116 0.974102 0.845270 0.042 Uiso 1 1 calc R U . . .
C59 C 0.5546(3) 0.9345(2) 0.7496(3) 0.0319(9) Uani 1 1 d . . . . .
H59 H 0.569432 0.981596 0.725913 0.038 Uiso 1 1 calc R U . . .
C60 C 0.5912(3) 0.8686(2) 0.7138(3) 0.0255(9) Uani 1 1 d . . . . .
H60 H 0.630904 0.871931 0.666804 0.031 Uiso 1 1 calc R U . . .
C61 C 0.5257(3) 0.3972(2) 0.9136(2) 0.0276(8) Uani 1 1 d . . . . .
H61 H 0.489060 0.354816 0.918994 0.033 Uiso 1 1 calc R U . . .
C62 C 0.4899(2) 0.4696(2) 0.9187(2) 0.0258(8) Uani 1 1 d . . . . .
H62 H 0.429000 0.475771 0.928332 0.031 Uiso 1 1 calc R U . . .
C63 C 0.5439(2) 0.5329(2) 0.9096(2) 0.0217(7) Uani 1 1 d . . . . .
H63 H 0.519026 0.581243 0.912471 0.026 Uiso 1 1 calc R U . . .
C64 C 0.6356(2) 0.5244(2) 0.8960(2) 0.0167(7) Uani 1 1 d . . . . .
C65 C 0.6716(3) 0.4519(2) 0.8918(3) 0.0212(8) Uani 1 1 d . . . . .
H65 H 0.732610 0.445576 0.883279 0.025 Uiso 1 1 calc R U . . .
C66 C 0.6167(3) 0.3884(2) 0.9005(3) 0.0268(8) Uani 1 1 d . . . . .
H66 H 0.641159 0.339891 0.897382 0.032 Uiso 1 1 calc R U . . .
C67 C 0.6885(2) 0.6499(2) 0.9292(2) 0.0147(7) Uani 1 1 d . . . . .
C68 C 0.6599(2) 0.6463(2) 1.0236(2) 0.0176(8) Uani 1 1 d . . . . .
C69 C 0.6899(2) 0.58731(19) 1.0784(2) 0.0179(7) Uani 1 1 d . . . . .
H69 H 0.726248 0.549517 1.055078 0.022 Uiso 1 1 calc R U . . .
C70 C 0.6661(2) 0.5845(2) 1.1664(2) 0.0209(7) Uani 1 1 d . . . . .
H70 H 0.686980 0.545357 1.202172 0.025 Uiso 1 1 calc R U . . .
C71 C 0.6106(2) 0.6406(2) 1.2019(2) 0.0221(8) Uani 1 1 d D . . . .
C72 C 0.5792(2) 0.6985(2) 1.1480(2) 0.0227(8) Uani 1 1 d . . . . .
H72 H 0.541445 0.735443 1.170991 0.027 Uiso 1 1 calc R U . . .
C73 C 0.6042(2) 0.7011(2) 1.0593(2) 0.0197(7) Uani 1 1 d . . . . .
H73 H 0.583155 0.740291 1.023517 0.024 Uiso 1 1 calc R U . . .
C75 C 0.7446(2) 0.77738(19) 0.9463(2) 0.0165(7) Uani 1 1 d . . . . .
C76 C 0.8151(2) 0.7666(2) 1.0058(2) 0.0220(7) Uani 1 1 d . . . . .
H76 H 0.837689 0.718035 1.015304 0.026 Uiso 1 1 calc R U . . .
C77 C 0.8516(3) 0.8281(3) 1.0509(2) 0.0291(9) Uani 1 1 d . . . . .
H77 H 0.898284 0.820468 1.090710 0.035 Uiso 1 1 calc R U . . .
C78 C 0.8188(3) 0.9006(2) 1.0366(3) 0.0315(9) Uani 1 1 d . . . . .
H78 H 0.843812 0.941896 1.066085 0.038 Uiso 1 1 calc R U . . .
C79 C 0.7486(3) 0.9114(2) 0.9784(3) 0.0295(9) Uani 1 1 d . . . . .
H79 H 0.725989 0.960004 0.969293 0.035 Uiso 1 1 calc R U . . .
C80 C 0.7115(3) 0.8506(2) 0.9334(3) 0.0225(8) Uani 1 1 d . . . . .
H80 H 0.664266 0.858546 0.894430 0.027 Uiso 1 1 calc R U . . .
S3 S 0.19865(14) 0.70104(12) 0.53299(15) 0.0417(5) Uani 0.818(8) 1 d D . P A 1
S4 S 0.5828(4) 0.6271(3) 1.3146(4) 0.0297(9) Uani 0.72(2) 1 d D . P B 1
C54 C 0.1417(3) 0.6157(3) 0.5575(4) 0.0377(14) Uani 0.818(8) 1 d D . P A 1
H54A H 0.087255 0.613541 0.523823 0.057 Uiso 0.818(8) 1 calc R U P A 1
H54B H 0.128149 0.614146 0.619499 0.057 Uiso 0.818(8) 1 calc R U P A 1
H54C H 0.178728 0.573189 0.542392 0.057 Uiso 0.818(8) 1 calc R U P A 1
C74 C 0.5193(6) 0.7104(4) 1.3386(4) 0.036(2) Uani 0.72(2) 1 d D . P B 1
H74A H 0.467705 0.712184 1.300824 0.054 Uiso 0.72(2) 1 calc R U P B 1
H74B H 0.555403 0.754657 1.328701 0.054 Uiso 0.72(2) 1 calc R U P B 1
H74C H 0.500703 0.709220 1.399368 0.054 Uiso 0.72(2) 1 calc R U P B 1
S3' S 0.1803(6) 0.6725(10) 0.5584(9) 0.063(4) Uani 0.182(8) 1 d D . P A 2
S4' S 0.5918(10) 0.6481(12) 1.3177(9) 0.035(3) Uani 0.28(2) 1 d D . P B 2
C54' C 0.1920(18) 0.669(2) 0.4411(14) 0.059(8) Uani 0.182(8) 1 d D . P A 2
H54D H 0.220165 0.621665 0.424853 0.089 Uiso 0.182(8) 1 calc R U P A 2
H54E H 0.227972 0.710439 0.421616 0.089 Uiso 0.182(8) 1 calc R U P A 2
H54F H 0.134129 0.671535 0.413794 0.089 Uiso 0.182(8) 1 calc R U P A 2
C74' C 0.4770(13) 0.6763(17) 1.3259(11) 0.044(7) Uani 0.28(2) 1 d D . P B 2
H74D H 0.441599 0.646718 1.285538 0.067 Uiso 0.28(2) 1 calc R U P B 2
H74E H 0.471535 0.729200 1.311192 0.067 Uiso 0.28(2) 1 calc R U P B 2
H74F H 0.456482 0.668170 1.385223 0.067 Uiso 0.28(2) 1 calc R U P B 2
Cl1 Cl 1.28067(8) 0.90736(7) 0.67106(8) 0.0443(3) Uani 1 1 d . . . . .
Cl2 Cl 1.23545(7) 0.87810(7) 0.85580(7) 0.0401(2) Uani 1 1 d . . . . .
C81 C 1.2675(3) 0.8373(3) 0.7538(3) 0.0394(10) Uani 1 1 d . . . . .
H81A H 1.323364 0.810149 0.761626 0.047 Uiso 1 1 calc R U . . .
H81B H 1.222550 0.801024 0.735039 0.047 Uiso 1 1 calc R U . . .
Cl3 Cl 0.86060(7) 0.88946(7) 0.28438(8) 0.0430(3) Uani 1 1 d . . . . .
Cl4 Cl 0.67174(7) 0.88719(8) 0.23524(7) 0.0454(3) Uani 1 1 d . . . . .
C82 C 0.7662(3) 0.8320(3) 0.2630(3) 0.0382(10) Uani 1 1 d . . . . .
H82A H 0.779376 0.797533 0.214743 0.046 Uiso 1 1 calc R U . . .
H82B H 0.753132 0.801765 0.315064 0.046 Uiso 1 1 calc R U . . .

loop_
_atom_site_aniso_label
_atom_site_aniso_U_11
_atom_site_aniso_U_22
_atom_site_aniso_U_33
_atom_site_aniso_U_23
_atom_site_aniso_U_13
_atom_site_aniso_U_12
Mo1 0.01424(13) 0.01257(16) 0.01271(13) -0.00045(11) -0.00062(10) 0.00049(11)
Mo2 0.01393(13) 0.01277(15) 0.01236(13) 0.00022(11) 0.00004(10) -0.00022(9)
S1 0.0163(4) 0.0350(6) 0.0506(6) -0.0078(5) -0.0081(4) 0.0027(4)
S2 0.0593(7) 0.0601(8) 0.0227(5) -0.0137(5) 0.0195(5) -0.0306(6)
N1 0.0166(14) 0.0170(18) 0.0138(13) -0.0011(11) 0.0006(11) 0.0028(11)
N2 0.0159(14) 0.0182(16) 0.0167(13) -0.0014(13) 0.0004(11) 0.0005(13)
N3 0.0183(13) 0.0172(15) 0.0147(13) -0.0034(14) 0.0014(11) 0.0009(13)
N4 0.0178(14) 0.0162(17) 0.0123(13) 0.0000(12) 0.0010(11) -0.0002(12)
N5 0.0157(13) 0.0144(15) 0.0158(13) 0.0015(13) -0.0025(11) -0.0017(13)
N6 0.0171(14) 0.0145(17) 0.0167(14) 0.0007(11) 0.0001(11) 0.0017(11)
N7 0.0141(13) 0.0177(17) 0.0168(14) 0.0039(12) -0.0004(11) 0.0012(12)
N8 0.0153(13) 0.0161(15) 0.0128(13) -0.0020(13) 0.0002(10) -0.0014(13)
C1 0.0223(19) 0.028(2) 0.046(2) 0.0206(19) -0.0007(17) 0.0008(16)
C2 0.0245(19) 0.047(3) 0.030(2) 0.0154(19) -0.0069(16) -0.0046(18)
C3 0.0238(18) 0.0265(19) 0.0221(18) 0.0052(15) -0.0012(14) -0.0035(15)
C4 0.0118(15) 0.0206(18) 0.0215(17) 0.0037(14) 0.0001(13) 0.0017(13)
C5 0.0235(18) 0.020(2) 0.0235(19) 0.0010(16) 0.0012(15) 0.0018(15)
C6 0.028(2) 0.0212(19) 0.047(2) 0.0048(18) 0.0059(18) 0.0060(16)
C7 0.0172(16) 0.022(2) 0.0122(15) -0.0006(14) 0.0009(12) 0.0012(14)
C8 0.0173(17) 0.022(2) 0.0181(17) -0.0005(14) 0.0025(14) 0.0002(13)
C9 0.0188(16) 0.0192(18) 0.0166(15) 0.0006(13) 0.0021(13) -0.0008(13)
C10 0.0183(16) 0.0219(18) 0.0251(18) -0.0002(14) 0.0019(14) 0.0013(13)
C11 0.0148(16) 0.0267(19) 0.031(2) 0.0024(16) -0.0066(14) -0.0033(14)
C12 0.0227(18) 0.0225(17) 0.0281(19) -0.0039(15) -0.0065(15) -0.0003(14)
C13 0.0220(17) 0.0206(17) 0.0223(17) -0.0018(14) -0.0027(14) 0.0029(14)
C14 0.024(2) 0.041(3) 0.058(3) -0.010(2) -0.0138(19) -0.0012(18)
C15 0.0152(16) 0.0199(17) 0.0185(17) 0.0024(13) -0.0034(13) -0.0019(13)
C16 0.0199(17) 0.0266(19) 0.0189(17) 0.0032(14) -0.0020(14) 0.0020(14)
C17 0.0183(17) 0.038(2) 0.0240(18) 0.0057(16) 0.0015(14) -0.0047(16)
C18 0.028(2) 0.029(2) 0.032(2) 0.0059(17) -0.0002(16) -0.0108(16)
C19 0.029(2) 0.0236(19) 0.029(2) -0.0020(15) -0.0009(16) -0.0082(15)
C20 0.0210(18) 0.024(2) 0.0167(17) -0.0019(15) 0.0007(14) -0.0016(15)
C21 0.079(4) 0.043(3) 0.025(2) -0.006(2) 0.000(2) 0.034(3)
C22 0.040(2) 0.074(4) 0.022(2) 0.009(2) 0.0077(18) 0.032(3)
C23 0.028(2) 0.045(3) 0.024(2) 0.0045(17) 0.0054(16) 0.0111(18)
C24 0.0276(19) 0.0260(19) 0.0117(16) -0.0019(13) 0.0020(14) 0.0082(15)
C25 0.040(2) 0.025(2) 0.026(2) -0.0028(18) -0.0065(18) 0.0047(18)
C26 0.076(4) 0.030(2) 0.037(3) -0.009(2) -0.011(2) 0.018(2)
C27 0.0142(14) 0.023(2) 0.0172(16) 0.0012(17) -0.0002(12) 0.0015(16)
C28 0.0197(16) 0.016(2) 0.0183(17) 0.0034(15) 0.0007(13) 0.0029(14)
C29 0.0202(17) 0.0261(18) 0.0191(16) -0.0018(14) -0.0011(14) -0.0013(14)
C30 0.0280(19) 0.0272(18) 0.0153(16) -0.0022(14) -0.0028(14) 0.0003(15)
C31 0.033(2) 0.035(2) 0.0167(17) -0.0020(15) 0.0067(15) -0.0053(17)
C32 0.0290(19) 0.035(2) 0.0237(18) -0.0037(17) 0.0080(15) -0.0143(17)
C33 0.0255(18) 0.0278(19) 0.0211(17) -0.0052(16) 0.0004(14) -0.0065(16)
C34 0.039(2) 0.037(2) 0.0190(17) -0.0039(17) 0.0013(16) 0.0033(19)
C35 0.0199(17) 0.0218(18) 0.0159(16) 0.0040(14) 0.0041(13) 0.0002(14)
C36 0.0237(18) 0.031(2) 0.0162(16) 0.0018(15) 0.0011(14) -0.0009(15)
C37 0.030(2) 0.041(2) 0.0188(17) 0.0074(16) -0.0016(15) 0.0042(17)
C38 0.041(2) 0.030(2) 0.031(2) 0.0151(17) 0.0002(18) 0.0075(18)
C39 0.042(2) 0.024(2) 0.031(2) 0.0066(17) 0.0023(18) -0.0041(17)
C40 0.026(2) 0.027(2) 0.0197(18) 0.0010(16) -0.0009(15) -0.0004(16)
C41 0.036(2) 0.028(2) 0.036(2) -0.0135(17) -0.0103(18) -0.0035(17)
C42 0.030(2) 0.032(2) 0.0216(18) -0.0079(16) -0.0079(15) 0.0007(16)
C43 0.0252(18) 0.0214(18) 0.0205(18) -0.0010(14) -0.0021(15) 0.0025(14)
C44 0.0174(16) 0.0172(17) 0.0194(17) -0.0033(13) -0.0044(13) 0.0003(13)
C45 0.033(2) 0.022(2) 0.024(2) 0.0029(16) -0.0055(16) -0.0061(16)
C46 0.045(2) 0.0179(19) 0.041(2) -0.0027(17) -0.0049(19) -0.0055(17)
C47 0.0185(16) 0.019(2) 0.0143(16) 0.0011(14) 0.0003(12) -0.0013(14)
C48 0.0203(17) 0.018(2) 0.0168(16) -0.0015(13) -0.0045(13) 0.0018(13)
C49 0.0199(17) 0.0256(18) 0.0214(17) 0.0004(14) -0.0008(14) -0.0014(14)
C50 0.0211(18) 0.031(2) 0.0294(19) -0.0036(16) 0.0004(15) -0.0027(15)
C51 0.0241(19) 0.036(2) 0.031(2) -0.0041(17) -0.0076(15) 0.0067(16)
C52 0.030(2) 0.027(2) 0.032(2) 0.0042(16) -0.0093(16) 0.0060(16)
C53 0.0244(18) 0.0220(19) 0.0244(18) 0.0019(14) -0.0049(14) 0.0004(14)
C55 0.0184(16) 0.0183(17) 0.0189(16) -0.0026(14) -0.0057(13) 0.0014(13)
C56 0.0197(17) 0.0265(19) 0.0224(18) -0.0031(15) -0.0038(14) -0.0013(15)
C57 0.0194(18) 0.045(2) 0.029(2) -0.0138(18) 0.0004(15) 0.0046(17)
C58 0.032(2) 0.030(2) 0.043(2) -0.0151(19) -0.0078(18) 0.0152(17)
C59 0.036(2) 0.0208(19) 0.038(2) -0.0010(17) -0.0057(18) 0.0051(16)
C60 0.028(2) 0.020(2) 0.029(2) 0.0010(17) -0.0013(16) 0.0018(16)
C61 0.033(2) 0.026(2) 0.0245(19) 0.0022(15) 0.0014(16) -0.0101(16)
C62 0.0212(18) 0.030(2) 0.0262(19) 0.0015(16) 0.0043(15) -0.0044(15)
C63 0.0213(18) 0.0214(18) 0.0225(18) -0.0021(14) 0.0025(15) 0.0004(14)
C64 0.0214(17) 0.0183(16) 0.0106(15) -0.0018(13) -0.0013(13) -0.0024(13)
C65 0.0216(18) 0.0186(19) 0.0235(19) 0.0014(15) -0.0002(15) -0.0001(14)
C66 0.034(2) 0.0189(18) 0.0270(19) 0.0039(15) -0.0006(16) -0.0005(15)
C67 0.0126(14) 0.017(2) 0.0144(15) 0.0008(15) -0.0028(12) -0.0016(14)
C68 0.0136(15) 0.025(2) 0.0138(16) 0.0010(14) -0.0006(12) -0.0045(14)
C69 0.0175(15) 0.0161(17) 0.0202(16) 0.0017(13) -0.0008(13) 0.0003(13)
C70 0.0210(16) 0.0218(18) 0.0200(16) 0.0054(14) -0.0025(13) 0.0001(14)
C71 0.0220(17) 0.030(2) 0.0144(16) 0.0015(14) 0.0029(13) -0.0023(14)
C72 0.0231(18) 0.025(2) 0.0201(17) -0.0027(14) 0.0051(14) 0.0013(14)
C73 0.0215(17) 0.0194(18) 0.0181(16) 0.0028(13) -0.0008(13) -0.0001(13)
C75 0.0177(16) 0.0174(17) 0.0143(15) -0.0026(12) 0.0032(13) -0.0047(12)
C76 0.0237(18) 0.0254(19) 0.0171(16) 0.0029(14) 0.0000(14) -0.0032(14)
C77 0.0249(19) 0.045(2) 0.0170(17) -0.0057(16) -0.0012(14) -0.0109(17)
C78 0.034(2) 0.033(2) 0.028(2) -0.0148(17) 0.0063(17) -0.0132(17)
C79 0.031(2) 0.0220(19) 0.036(2) -0.0102(16) 0.0098(17) -0.0024(16)
C80 0.0217(18) 0.020(2) 0.026(2) -0.0015(16) 0.0029(16) -0.0018(15)
S3 0.0207(8) 0.0434(10) 0.0609(11) 0.0245(8) -0.0188(7) -0.0103(6)
S4 0.0410(16) 0.031(2) 0.0173(9) 0.0045(11) 0.0083(9) 0.0046(12)
C54 0.018(2) 0.042(3) 0.053(3) 0.003(2) -0.009(2) -0.004(2)
C74 0.046(5) 0.037(3) 0.024(3) -0.002(2) 0.011(3) 0.008(3)
S3' 0.020(4) 0.086(11) 0.081(7) -0.003(6) -0.021(3) 0.001(3)
S4' 0.040(3) 0.052(8) 0.013(3) 0.011(4) 0.005(2) 0.002(5)
C54' 0.048(8) 0.09(2) 0.044(7) -0.005(6) -0.019(4) -0.001(10)
C74' 0.044(10) 0.067(17) 0.022(8) -0.006(8) 0.004(4) 0.005(7)
Cl1 0.0413(6) 0.0539(7) 0.0378(6) -0.0072(5) 0.0053(5) -0.0121(5)
Cl2 0.0325(5) 0.0495(6) 0.0385(5) -0.0017(5) 0.0020(4) -0.0006(5)
C81 0.034(2) 0.042(3) 0.042(3) -0.008(2) -0.0061(19) 0.002(2)
Cl3 0.0390(6) 0.0495(7) 0.0404(6) 0.0043(5) -0.0093(5) -0.0033(5)
Cl4 0.0362(6) 0.0669(8) 0.0330(5) 0.0096(5) -0.0034(4) 0.0004(5)
C82 0.038(2) 0.044(3) 0.033(2) 0.004(2) 0.0063(19) 0.000(2)

loop_
_atom_type_symbol
_atom_type_description
_atom_type_scat_dispersion_real
_atom_type_scat_dispersion_imag
_atom_type_scat_source
C C 0.0181 0.0091 'International Tables Vol C Tables 4.2.6.8 and 6.1.1.4'
H H 0.0000 0.0000 'International Tables Vol C Tables 4.2.6.8 and 6.1.1.4'
Cl Cl 0.3639 0.7018 'International Tables Vol C Tables 4.2.6.8 and 6.1.1.4'
Mo Mo -0.0483 2.7339 'International Tables Vol C Tables 4.2.6.8 and 6.1.1.4'
N N 0.0311 0.0180 'International Tables Vol C Tables 4.2.6.8 and 6.1.1.4'
S S 0.3331 0.5567 'International Tables Vol C Tables 4.2.6.8 and 6.1.1.4'

loop_
_geom_angle_atom_site_label_1
_geom_angle_atom_site_label_2
_geom_angle_atom_site_label_3
_geom_angle
_geom_angle_site_symmetry_1
_geom_angle_site_symmetry_3
_geom_angle_publ_flag
Mo2 Mo1 N1 92.54(8) . . ?
Mo2 Mo1 N3 92.17(11) . . ?
Mo2 Mo1 N5 92.52(10) . . ?
Mo2 Mo1 N7 92.35(9) . . ?
N3 Mo1 N1 89.70(11) . . ?
N3 Mo1 N5 90.14(11) . . ?
N3 Mo1 N7 175.47(17) . . ?
N5 Mo1 N1 174.94(14) . . ?
N7 Mo1 N1 89.90(11) . . ?
N7 Mo1 N5 89.86(11) . . ?
Mo1 Mo2 N2 92.23(10) . . ?
Mo1 Mo2 N4 92.53(9) . . ?
Mo1 Mo2 N6 92.28(8) . . ?
Mo1 Mo2 N8 92.50(10) . . ?
N2 Mo2 N4 89.54(11) . . ?
N6 Mo2 N2 175.48(14) . . ?
N6 Mo2 N4 90.37(11) . . ?
N6 Mo2 N8 90.09(11) . . ?
N8 Mo2 N2 89.60(11) . . ?
N8 Mo2 N4 174.93(16) . . ?
C11 S1 C14 103.81(19) . . ?
C31 S2 C34 103.97(19) . . ?
C4 N1 Mo1 117.7(2) . . ?
C7 N1 Mo1 118.9(2) . . ?
C7 N1 C4 120.7(3) . . ?
C7 N2 Mo2 119.3(3) . . ?
C7 N2 C15 121.2(3) . . ?
C15 N2 Mo2 116.5(2) . . ?
C24 N3 Mo1 117.2(3) . . ?
C27 N3 Mo1 119.6(3) . . ?
C27 N3 C24 120.1(3) . . ?
C27 N4 Mo2 117.9(3) . . ?
C27 N4 C35 120.7(3) . . ?
C35 N4 Mo2 118.7(2) . . ?
C44 N5 Mo1 117.9(2) . . ?
C47 N5 Mo1 118.5(3) . . ?
C47 N5 C44 120.4(3) . . ?
C47 N6 Mo2 118.8(2) . . ?
C47 N6 C55 120.7(3) . . ?
C55 N6 Mo2 117.8(2) . . ?
C64 N7 Mo1 117.7(2) . . ?
C67 N7 Mo1 119.0(2) . . ?
C67 N7 C64 120.9(3) . . ?
C67 N8 Mo2 118.4(3) . . ?
C67 N8 C75 121.0(3) . . ?
C75 N8 Mo2 117.3(2) . . ?
C2 C1 H1 119.6 . . ?
C6 C1 H1 119.6 . . ?
C6 C1 C2 120.8(4) . . ?
C1 C2 H2 120.5 . . ?
C3 C2 C1 119.0(4) . . ?
C3 C2 H2 120.5 . . ?
C2 C3 H3 119.5 . . ?
C2 C3 C4 121.1(4) . . ?
C4 C3 H3 119.5 . . ?
C3 C4 N1 120.1(3) . . ?
C5 C4 N1 120.5(3) . . ?
C5 C4 C3 119.1(3) . . ?
C4 C5 H5 120.1 . . ?
C4 C5 C6 119.9(4) . . ?
C6 C5 H5 120.1 . . ?
C1 C6 C5 120.3(4) . . ?
C1 C6 H6 119.9 . . ?
C5 C6 H6 119.9 . . ?
N1 C7 N2 116.4(3) . . ?
N1 C7 C8 122.2(3) . . ?
N2 C7 C8 121.4(3) . . ?
C9 C8 C7 120.9(3) . . ?
C9 C8 C13 118.3(3) . . ?
C13 C8 C7 120.8(3) . . ?
C8 C9 H9 119.4 . . ?
C8 C9 C10 121.1(3) . . ?
C10 C9 H9 119.4 . . ?
C9 C10 H10 120.0 . . ?
C9 C10 C11 120.1(3) . . ?
C11 C10 H10 120.0 . . ?
C10 C11 S1 116.2(3) . . ?
C12 C11 S1 124.4(3) . . ?
C12 C11 C10 119.4(3) . . ?
C11 C12 H12 120.0 . . ?
C13 C12 C11 119.9(3) . . ?
C13 C12 H12 120.0 . . ?
C8 C13 H13 119.4 . . ?
C12 C13 C8 121.2(3) . . ?
C12 C13 H13 119.4 . . ?
S1 C14 H14A 109.5 . . ?
S1 C14 H14B 109.5 . . ?
S1 C14 H14C 109.5 . . ?
H14A C14 H14B 109.5 . . ?
H14A C14 H14C 109.5 . . ?
H14B C14 H14C 109.5 . . ?
C16 C15 N2 121.4(3) . . ?
C16 C15 C20 118.7(3) . . ?
C20 C15 N2 119.5(3) . . ?
C15 C16 H16 119.7 . . ?
C17 C16 C15 120.6(4) . . ?
C17 C16 H16 119.7 . . ?
C16 C17 H17 119.7 . . ?
C16 C17 C18 120.5(4) . . ?
C18 C17 H17 119.7 . . ?
C17 C18 H18 120.6 . . ?
C19 C18 C17 118.9(4) . . ?
C19 C18 H18 120.6 . . ?
C18 C19 H19 119.5 . . ?
C18 C19 C20 121.0(4) . . ?
C20 C19 H19 119.5 . . ?
C15 C20 H20 119.9 . . ?
C19 C20 C15 120.3(4) . . ?
C19 C20 H20 119.9 . . ?
C22 C21 H21 120.1 . . ?
C26 C21 H21 120.1 . . ?
C26 C21 C22 119.7(4) . . ?
C21 C22 H22 119.7 . . ?
C21 C22 C23 120.6(4) . . ?
C23 C22 H22 119.7 . . ?
C22 C23 H23 120.3 . . ?
C22 C23 C24 119.3(4) . . ?
C24 C23 H23 120.3 . . ?
C23 C24 N3 119.7(4) . . ?
C25 C24 N3 120.7(4) . . ?
C25 C24 C23 119.4(4) . . ?
C24 C25 H25 120.0 . . ?
C24 C25 C26 120.0(4) . . ?
C26 C25 H25 120.0 . . ?
C21 C26 C25 120.9(5) . . ?
C21 C26 H26 119.6 . . ?
C25 C26 H26 119.6 . . ?
N3 C27 N4 117.1(3) . . ?
N3 C27 C28 122.3(4) . . ?
N4 C27 C28 120.6(4) . . ?
C29 C28 C27 121.5(3) . . ?
C29 C28 C33 118.4(3) . . ?
C33 C28 C27 120.0(3) . . ?
C28 C29 H29 119.7 . . ?
C30 C29 C28 120.6(3) . . ?
C30 C29 H29 119.7 . . ?
C29 C30 H30 119.9 . . ?
C31 C30 C29 120.1(3) . . ?
C31 C30 H30 119.9 . . ?
C30 C31 S2 124.6(3) . . ?
C30 C31 C32 119.5(3) . . ?
C32 C31 S2 115.9(3) . . ?
C31 C32 H32 119.6 . . ?
C33 C32 C31 120.8(3) . . ?
C33 C32 H32 119.6 . . ?
C28 C33 H33 119.7 . . ?
C32 C33 C28 120.6(3) . . ?
C32 C33 H33 119.7 . . ?
S2 C34 H34A 109.5 . . ?
S2 C34 H34B 109.5 . . ?
S2 C34 H34C 109.5 . . ?
H34A C34 H34B 109.5 . . ?
H34A C34 H34C 109.5 . . ?
H34B C34 H34C 109.5 . . ?
C36 C35 N4 121.1(3) . . ?
C40 C35 N4 120.1(3) . . ?
C40 C35 C36 118.5(3) . . ?
C35 C36 H36 119.6 . . ?
C37 C36 C35 120.8(4) . . ?
C37 C36 H36 119.6 . . ?
C36 C37 H37 119.7 . . ?
C36 C37 C38 120.6(4) . . ?
C38 C37 H37 119.7 . . ?
C37 C38 H38 120.6 . . ?
C39 C38 C37 118.8(4) . . ?
C39 C38 H38 120.6 . . ?
C38 C39 H39 119.5 . . ?
C40 C39 C38 121.0(4) . . ?
C40 C39 H39 119.5 . . ?
C35 C40 H40 119.8 . . ?
C39 C40 C35 120.3(4) . . ?
C39 C40 H40 119.8 . . ?
C42 C41 H41 120.3 . . ?
C42 C41 C46 119.4(4) . . ?
C46 C41 H41 120.3 . . ?
C41 C42 H42 119.7 . . ?
C41 C42 C43 120.5(4) . . ?
C43 C42 H42 119.7 . . ?
C42 C43 H43 120.0 . . ?
C42 C43 C44 120.1(4) . . ?
C44 C43 H43 120.0 . . ?
C43 C44 N5 120.7(3) . . ?
C45 C44 N5 120.2(3) . . ?
C45 C44 C43 118.9(3) . . ?
C44 C45 H45 119.7 . . ?
C46 C45 C44 120.6(4) . . ?
C46 C45 H45 119.7 . . ?
C41 C46 H46 119.8 . . ?
C45 C46 C41 120.5(4) . . ?
C45 C46 H46 119.8 . . ?
N5 C47 C48 121.0(3) . . ?
N6 C47 N5 117.3(3) . . ?
N6 C47 C48 121.7(3) . . ?
C49 C48 C47 121.8(3) . . ?
C49 C48 C53 118.8(3) . . ?
C53 C48 C47 119.3(3) . . ?
C48 C49 H49 119.7 . . ?
C50 C49 C48 120.6(3) . . ?
C50 C49 H49 119.7 . . ?
C49 C50 H50 119.9 . . ?
C49 C50 C51 120.2(4) . . ?
C51 C50 H50 119.9 . . ?
C50 C51 S3 126.1(3) . . ?
C50 C51 S3' 104.8(6) . . ?
C52 C51 C50 119.5(4) . . ?
C52 C51 S3 114.4(3) . . ?
C52 C51 S3' 135.7(7) . . ?
C51 C52 H52 119.9 . . ?
C53 C52 C51 120.2(4) . . ?
C53 C52 H52 119.9 . . ?
C48 C53 H53 119.7 . . ?
C52 C53 C48 120.7(4) . . ?
C52 C53 H53 119.7 . . ?
C56 C55 N6 120.8(3) . . ?
C56 C55 C60 118.9(3) . . ?
C60 C55 N6 120.0(3) . . ?
C55 C56 H56 119.7 . . ?
C57 C56 C55 120.6(4) . . ?
C57 C56 H56 119.7 . . ?
C56 C57 H57 119.6 . . ?
C56 C57 C58 120.8(4) . . ?
C58 C57 H57 119.6 . . ?
C57 C58 H58 120.5 . . ?
C57 C58 C59 119.1(4) . . ?
C59 C58 H58 120.5 . . ?
C58 C59 H59 119.9 . . ?
C58 C59 C60 120.3(4) . . ?
C60 C59 H59 119.9 . . ?
C55 C60 H60 119.8 . . ?
C59 C60 C55 120.4(4) . . ?
C59 C60 H60 119.8 . . ?
C62 C61 H61 120.3 . . ?
C62 C61 C66 119.5(4) . . ?
C66 C61 H61 120.3 . . ?
C61 C62 H62 119.7 . . ?
C63 C62 C61 120.5(3) . . ?
C63 C62 H62 119.7 . . ?
C62 C63 H63 119.8 . . ?
C62 C63 C64 120.3(3) . . ?
C64 C63 H63 119.8 . . ?
C63 C64 N7 120.4(3) . . ?
C65 C64 N7 120.2(3) . . ?
C65 C64 C63 119.1(3) . . ?
C64 C65 H65 119.9 . . ?
C64 C65 C66 120.3(3) . . ?
C66 C65 H65 119.9 . . ?
C61 C66 C65 120.3(4) . . ?
C61 C66 H66 119.9 . . ?
C65 C66 H66 119.9 . . ?
N7 C67 N8 117.0(3) . . ?
N7 C67 C68 122.4(3) . . ?
N8 C67 C68 120.6(3) . . ?
C69 C68 C67 120.3(3) . . ?
C73 C68 C67 121.2(3) . . ?
C73 C68 C69 118.5(3) . . ?
C68 C69 H69 119.6 . . ?
C70 C69 C68 120.9(3) . . ?
C70 C69 H69 119.6 . . ?
C69 C70 H70 120.0 . . ?
C69 C70 C71 120.1(3) . . ?
C71 C70 H70 120.0 . . ?
C70 C71 S4 114.6(3) . . ?
C70 C71 S4' 121.7(6) . . ?
C72 C71 C70 119.7(3) . . ?
C72 C71 S4 125.6(3) . . ?
C72 C71 S4' 118.0(7) . . ?
C71 C72 H72 120.1 . . ?
C71 C72 C73 119.8(3) . . ?
C73 C72 H72 120.1 . . ?
C68 C73 C72 121.0(3) . . ?
C68 C73 H73 119.5 . . ?
C72 C73 H73 119.5 . . ?
C76 C75 N8 120.5(3) . . ?
C80 C75 N8 120.3(3) . . ?
C80 C75 C76 118.9(3) . . ?
C75 C76 H76 119.8 . . ?
C77 C76 C75 120.3(4) . . ?
C77 C76 H76 119.8 . . ?
C76 C77 H77 119.9 . . ?
C78 C77 C76 120.2(4) . . ?
C78 C77 H77 119.9 . . ?
C77 C78 H78 120.2 . . ?
C79 C78 C77 119.6(4) . . ?
C79 C78 H78 120.2 . . ?
C78 C79 H79 119.7 . . ?
C78 C79 C80 120.6(4) . . ?
C80 C79 H79 119.7 . . ?
C75 C80 H80 119.8 . . ?
C79 C80 C75 120.4(4) . . ?
C79 C80 H80 119.8 . . ?
C51 S3 C54 102.4(2) . . ?
C71 S4 C74 102.3(4) . . ?
S3 C54 H54A 109.5 . . ?
S3 C54 H54B 109.5 . . ?
S3 C54 H54C 109.5 . . ?
H54A C54 H54B 109.5 . . ?
H54A C54 H54C 109.5 . . ?
H54B C54 H54C 109.5 . . ?
S4 C74 H74A 109.5 . . ?
S4 C74 H74B 109.5 . . ?
S4 C74 H74C 109.5 . . ?
H74A C74 H74B 109.5 . . ?
H74A C74 H74C 109.5 . . ?
H74B C74 H74C 109.5 . . ?
C54' S3' C51 96.5(10) . . ?
C71 S4' C74' 104.1(9) . . ?
S3' C54' H54D 109.5 . . ?
S3' C54' H54E 109.5 . . ?
S3' C54' H54F 109.5 . . ?
H54D C54' H54E 109.5 . . ?
H54D C54' H54F 109.5 . . ?
H54E C54' H54F 109.5 . . ?
S4' C74' H74D 109.5 . . ?
S4' C74' H74E 109.5 . . ?
S4' C74' H74F 109.5 . . ?
H74D C74' H74E 109.5 . . ?
H74D C74' H74F 109.5 . . ?
H74E C74' H74F 109.5 . . ?
Cl1 C81 Cl2 111.4(3) . . ?
Cl1 C81 H81A 109.4 . . ?
Cl1 C81 H81B 109.4 . . ?
Cl2 C81 H81A 109.4 . . ?
Cl2 C81 H81B 109.4 . . ?
H81A C81 H81B 108.0 . . ?
Cl3 C82 H82A 109.3 . . ?
Cl3 C82 H82B 109.3 . . ?
Cl4 C82 Cl3 111.6(3) . . ?
Cl4 C82 H82A 109.3 . . ?
Cl4 C82 H82B 109.3 . . ?
H82A C82 H82B 108.0 . . ?

loop_
_geom_bond_atom_site_label_1
_geom_bond_atom_site_label_2
_geom_bond_distance
_geom_bond_site_symmetry_2
_geom_bond_publ_flag
Mo1 Mo2 2.0898(3) . ?
Mo1 N1 2.156(3) . ?
Mo1 N3 2.146(3) . ?
Mo1 N5 2.148(3) . ?
Mo1 N7 2.147(3) . ?
Mo2 N2 2.152(3) . ?
Mo2 N4 2.153(3) . ?
Mo2 N6 2.148(3) . ?
Mo2 N8 2.149(3) . ?
S1 C11 1.765(4) . ?
S1 C14 1.791(5) . ?
S2 C31 1.768(4) . ?
S2 C34 1.782(4) . ?
N1 C4 1.420(5) . ?
N1 C7 1.340(5) . ?
N2 C7 1.344(5) . ?
N2 C15 1.424(5) . ?
N3 C24 1.438(5) . ?
N3 C27 1.319(6) . ?
N4 C27 1.351(5) . ?
N4 C35 1.412(5) . ?
N5 C44 1.426(5) . ?
N5 C47 1.339(5) . ?
N6 C47 1.334(5) . ?
N6 C55 1.421(4) . ?
N7 C64 1.427(5) . ?
N7 C67 1.329(5) . ?
N8 C67 1.350(5) . ?
N8 C75 1.417(5) . ?
C1 H1 0.9300 . ?
C1 C2 1.391(6) . ?
C1 C6 1.372(6) . ?
C2 H2 0.9300 . ?
C2 C3 1.390(5) . ?
C3 H3 0.9300 . ?
C3 C4 1.398(5) . ?
C4 C5 1.389(5) . ?
C5 H5 0.9300 . ?
C5 C6 1.401(5) . ?
C6 H6 0.9300 . ?
C7 C8 1.488(5) . ?
C8 C9 1.387(5) . ?
C8 C13 1.400(5) . ?
C9 H9 0.9300 . ?
C9 C10 1.388(5) . ?
C10 H10 0.9300 . ?
C10 C11 1.395(5) . ?
C11 C12 1.391(5) . ?
C12 H12 0.9300 . ?
C12 C13 1.385(5) . ?
C13 H13 0.9300 . ?
C14 H14A 0.9600 . ?
C14 H14B 0.9600 . ?
C14 H14C 0.9600 . ?
C15 C16 1.389(5) . ?
C15 C20 1.398(5) . ?
C16 H16 0.9300 . ?
C16 C17 1.387(5) . ?
C17 H17 0.9300 . ?
C17 C18 1.391(6) . ?
C18 H18 0.9300 . ?
C18 C19 1.382(6) . ?
C19 H19 0.9300 . ?
C19 C20 1.383(5) . ?
C20 H20 0.9300 . ?
C21 H21 0.9300 . ?
C21 C22 1.377(8) . ?
C21 C26 1.362(8) . ?
C22 H22 0.9300 . ?
C22 C23 1.392(6) . ?
C23 H23 0.9300 . ?
C23 C24 1.396(5) . ?
C24 C25 1.382(6) . ?
C25 H25 0.9300 . ?
C25 C26 1.386(6) . ?
C26 H26 0.9300 . ?
C27 C28 1.489(4) . ?
C28 C29 1.400(5) . ?
C28 C33 1.403(5) . ?
C29 H29 0.9300 . ?
C29 C30 1.390(5) . ?
C30 H30 0.9300 . ?
C30 C31 1.387(5) . ?
C31 C32 1.391(5) . ?
C32 H32 0.9300 . ?
C32 C33 1.374(5) . ?
C33 H33 0.9300 . ?
C34 H34A 0.9600 . ?
C34 H34B 0.9600 . ?
C34 H34C 0.9600 . ?
C35 C36 1.399(5) . ?
C35 C40 1.394(5) . ?
C36 H36 0.9300 . ?
C36 C37 1.374(6) . ?
C37 H37 0.9300 . ?
C37 C38 1.391(6) . ?
C38 H38 0.9300 . ?
C38 C39 1.385(6) . ?
C39 H39 0.9300 . ?
C39 C40 1.381(6) . ?
C40 H40 0.9300 . ?
C41 H41 0.9300 . ?
C41 C42 1.371(6) . ?
C41 C46 1.386(6) . ?
C42 H42 0.9300 . ?
C42 C43 1.388(5) . ?
C43 H43 0.9300 . ?
C43 C44 1.391(5) . ?
C44 C45 1.387(5) . ?
C45 H45 0.9300 . ?
C45 C46 1.373(6) . ?
C46 H46 0.9300 . ?
C47 C48 1.492(5) . ?
C48 C49 1.393(5) . ?
C48 C53 1.402(5) . ?
C49 H49 0.9300 . ?
C49 C50 1.383(5) . ?
C50 H50 0.9300 . ?
C50 C51 1.396(6) . ?
C51 C52 1.392(6) . ?
C51 S3 1.763(4) . ?
C51 S3' 1.897(9) . ?
C52 H52 0.9300 . ?
C52 C53 1.379(5) . ?
C53 H53 0.9300 . ?
C55 C56 1.393(5) . ?
C55 C60 1.397(5) . ?
C56 H56 0.9300 . ?
C56 C57 1.379(5) . ?
C57 H57 0.9300 . ?
C57 C58 1.391(6) . ?
C58 H58 0.9300 . ?
C58 C59 1.392(6) . ?
C59 H59 0.9300 . ?
C59 C60 1.393(6) . ?
C60 H60 0.9300 . ?
C61 H61 0.9300 . ?
C61 C62 1.386(6) . ?
C61 C66 1.386(5) . ?
C62 H62 0.9300 . ?
C62 C63 1.383(5) . ?
C63 H63 0.9300 . ?
C63 C64 1.399(5) . ?
C64 C65 1.388(5) . ?
C65 H65 0.9300 . ?
C65 C66 1.394(5) . ?
C66 H66 0.9300 . ?
C67 C68 1.491(4) . ?
C68 C69 1.400(5) . ?
C68 C73 1.387(5) . ?
C69 H69 0.9300 . ?
C69 C70 1.379(5) . ?
C70 H70 0.9300 . ?
C70 C71 1.399(5) . ?
C71 C72 1.384(5) . ?
C71 S4 1.771(6) . ?
C71 S4' 1.778(14) . ?
C72 H72 0.9300 . ?
C72 C73 1.394(5) . ?
C73 H73 0.9300 . ?
C75 C76 1.397(5) . ?
C75 C80 1.394(5) . ?
C76 H76 0.9300 . ?
C76 C77 1.389(5) . ?
C77 H77 0.9300 . ?
C77 C78 1.386(6) . ?
C78 H78 0.9300 . ?
C78 C79 1.382(6) . ?
C79 H79 0.9300 . ?
C79 C80 1.382(5) . ?
C80 H80 0.9300 . ?
S3 C54 1.767(6) . ?
S4 C74 1.785(8) . ?
C54 H54A 0.9600 . ?
C54 H54B 0.9600 . ?
C54 H54C 0.9600 . ?
C74 H74A 0.9600 . ?
C74 H74B 0.9600 . ?
C74 H74C 0.9600 . ?
S3' C54' 1.78(2) . ?
S4' C74' 1.795(19) . ?
C54' H54D 0.9600 . ?
C54' H54E 0.9600 . ?
C54' H54F 0.9600 . ?
C74' H74D 0.9600 . ?
C74' H74E 0.9600 . ?
C74' H74F 0.9600 . ?
Cl1 C81 1.768(5) . ?
Cl2 C81 1.768(5) . ?
C81 H81A 0.9700 . ?
C81 H81B 0.9700 . ?
Cl3 C82 1.767(5) . ?
Cl4 C82 1.766(5) . ?
C82 H82A 0.9700 . ?
C82 H82B 0.9700 . ?

loop_
_geom_torsion_atom_site_label_1
_geom_torsion_atom_site_label_2
_geom_torsion_atom_site_label_3
_geom_torsion_atom_site_label_4
_geom_torsion
_geom_torsion_site_symmetry_1
_geom_torsion_site_symmetry_2
_geom_torsion_site_symmetry_3
_geom_torsion_site_symmetry_4
_geom_torsion_publ_flag
Mo1 N1 C4 C3 -107.6(3) . . . . ?
Mo1 N1 C4 C5 66.4(4) . . . . ?
Mo1 N1 C7 N2 3.5(4) . . . . ?
Mo1 N1 C7 C8 -176.3(2) . . . . ?
Mo1 N3 C24 C23 -105.1(4) . . . . ?
Mo1 N3 C24 C25 69.1(4) . . . . ?
Mo1 N3 C27 N4 0.4(4) . . . . ?
Mo1 N3 C27 C28 179.2(2) . . . . ?
Mo1 N5 C44 C43 -106.7(3) . . . . ?
Mo1 N5 C44 C45 67.4(4) . . . . ?
Mo1 N5 C47 N6 2.8(4) . . . . ?
Mo1 N5 C47 C48 -178.3(2) . . . . ?
Mo1 N7 C64 C63 -110.0(3) . . . . ?
Mo1 N7 C64 C65 63.3(4) . . . . ?
Mo1 N7 C67 N8 5.7(4) . . . . ?
Mo1 N7 C67 C68 -174.7(2) . . . . ?
Mo2 N2 C7 N1 2.9(4) . . . . ?
Mo2 N2 C7 C8 -177.2(2) . . . . ?
Mo2 N2 C15 C16 -109.0(3) . . . . ?
Mo2 N2 C15 C20 64.0(4) . . . . ?
Mo2 N4 C27 N3 5.8(4) . . . . ?
Mo2 N4 C27 C28 -173.0(2) . . . . ?
Mo2 N4 C35 C36 -108.8(3) . . . . ?
Mo2 N4 C35 C40 64.8(4) . . . . ?
Mo2 N6 C47 N5 3.7(4) . . . . ?
Mo2 N6 C47 C48 -175.1(2) . . . . ?
Mo2 N6 C55 C56 -103.8(3) . . . . ?
Mo2 N6 C55 C60 69.5(4) . . . . ?
Mo2 N8 C67 N7 1.1(4) . . . . ?
Mo2 N8 C67 C68 -178.6(2) . . . . ?
Mo2 N8 C75 C76 -104.4(3) . . . . ?
Mo2 N8 C75 C80 68.7(4) . . . . ?
S1 C11 C12 C13 178.7(3) . . . . ?
S2 C31 C32 C33 179.3(3) . . . . ?
N1 C4 C5 C6 -174.6(3) . . . . ?
N1 C7 C8 C9 43.1(5) . . . . ?
N1 C7 C8 C13 -138.1(4) . . . . ?
N2 C7 C8 C9 -136.7(4) . . . . ?
N2 C7 C8 C13 42.0(5) . . . . ?
N2 C15 C16 C17 172.3(3) . . . . ?
N2 C15 C20 C19 -172.3(3) . . . . ?
N3 C24 C25 C26 -175.4(4) . . . . ?
N3 C27 C28 C29 45.8(5) . . . . ?
N3 C27 C28 C33 -131.3(4) . . . . ?
N4 C27 C28 C29 -135.5(4) . . . . ?
N4 C27 C28 C33 47.5(5) . . . . ?
N4 C35 C36 C37 172.8(3) . . . . ?
N4 C35 C40 C39 -172.9(3) . . . . ?
N5 C44 C45 C46 -174.0(4) . . . . ?
N5 C47 C48 C49 46.0(5) . . . . ?
N5 C47 C48 C53 -131.0(4) . . . . ?
N6 C47 C48 C49 -135.2(4) . . . . ?
N6 C47 C48 C53 47.7(5) . . . . ?
N6 C55 C56 C57 171.8(3) . . . . ?
N6 C55 C60 C59 -172.8(3) . . . . ?
N7 C64 C65 C66 -172.9(3) . . . . ?
N7 C67 C68 C69 44.0(5) . . . . ?
N7 C67 C68 C73 -136.7(4) . . . . ?
N8 C67 C68 C69 -136.3(4) . . . . ?
N8 C67 C68 C73 43.0(5) . . . . ?
N8 C75 C76 C77 172.8(3) . . . . ?
N8 C75 C80 C79 -172.6(3) . . . . ?
C1 C2 C3 C4 -0.8(6) . . . . ?
C2 C1 C6 C5 -0.9(6) . . . . ?
C2 C3 C4 N1 174.7(3) . . . . ?
C2 C3 C4 C5 0.6(5) . . . . ?
C3 C4 C5 C6 -0.5(5) . . . . ?
C4 N1 C7 N2 -157.4(3) . . . . ?
C4 N1 C7 C8 22.8(5) . . . . ?
C4 C5 C6 C1 0.6(6) . . . . ?
C6 C1 C2 C3 0.9(6) . . . . ?
C7 N1 C4 C3 53.5(5) . . . . ?
C7 N1 C4 C5 -132.5(4) . . . . ?
C7 N2 C15 C16 51.2(5) . . . . ?
C7 N2 C15 C20 -135.8(4) . . . . ?
C7 C8 C9 C10 178.5(3) . . . . ?
C7 C8 C13 C12 -178.7(3) . . . . ?
C8 C9 C10 C11 -0.8(5) . . . . ?
C9 C8 C13 C12 0.1(5) . . . . ?
C9 C10 C11 S1 -178.8(3) . . . . ?
C9 C10 C11 C12 2.0(6) . . . . ?
C10 C11 C12 C13 -2.2(6) . . . . ?
C11 C12 C13 C8 1.1(6) . . . . ?
C13 C8 C9 C10 -0.3(5) . . . . ?
C14 S1 C11 C10 176.6(3) . . . . ?
C14 S1 C11 C12 -4.3(4) . . . . ?
C15 N2 C7 N1 -156.7(3) . . . . ?
C15 N2 C7 C8 23.1(5) . . . . ?
C15 C16 C17 C18 -0.2(6) . . . . ?
C16 C15 C20 C19 0.9(5) . . . . ?
C16 C17 C18 C19 1.1(6) . . . . ?
C17 C18 C19 C20 -1.0(6) . . . . ?
C18 C19 C20 C15 0.0(6) . . . . ?
C20 C15 C16 C17 -0.8(5) . . . . ?
C21 C22 C23 C24 -1.4(6) . . . . ?
C22 C21 C26 C25 0.9(7) . . . . ?
C22 C23 C24 N3 176.3(3) . . . . ?
C22 C23 C24 C25 2.0(6) . . . . ?
C23 C24 C25 C26 -1.2(6) . . . . ?
C24 N3 C27 N4 -159.1(3) . . . . ?
C24 N3 C27 C28 19.7(5) . . . . ?
C24 C25 C26 C21 -0.3(7) . . . . ?
C26 C21 C22 C23 -0.1(7) . . . . ?
C27 N3 C24 C23 54.9(5) . . . . ?
C27 N3 C24 C25 -130.9(4) . . . . ?
C27 N4 C35 C36 52.6(5) . . . . ?
C27 N4 C35 C40 -133.9(4) . . . . ?
C27 C28 C29 C30 -177.8(3) . . . . ?
C27 C28 C33 C32 176.6(4) . . . . ?
C28 C29 C30 C31 1.9(6) . . . . ?
C29 C28 C33 C32 -0.5(6) . . . . ?
C29 C30 C31 S2 179.6(3) . . . . ?
C29 C30 C31 C32 -1.7(6) . . . . ?
C30 C31 C32 C33 0.5(6) . . . . ?
C31 C32 C33 C28 0.6(6) . . . . ?
C33 C28 C29 C30 -0.8(5) . . . . ?
C34 S2 C31 C30 -8.7(4) . . . . ?
C34 S2 C31 C32 172.5(3) . . . . ?
C35 N4 C27 N3 -155.7(3) . . . . ?
C35 N4 C27 C28 25.5(5) . . . . ?
C35 C36 C37 C38 0.2(6) . . . . ?
C36 C35 C40 C39 0.8(6) . . . . ?
C36 C37 C38 C39 0.4(6) . . . . ?
C37 C38 C39 C40 -0.4(6) . . . . ?
C38 C39 C40 C35 -0.2(6) . . . . ?
C40 C35 C36 C37 -0.8(5) . . . . ?
C41 C42 C43 C44 -0.9(6) . . . . ?
C42 C41 C46 C45 0.2(7) . . . . ?
C42 C43 C44 N5 174.7(3) . . . . ?
C42 C43 C44 C45 0.5(5) . . . . ?
C43 C44 C45 C46 0.2(6) . . . . ?
C44 N5 C47 N6 -156.3(3) . . . . ?
C44 N5 C47 C48 22.6(5) . . . . ?
C44 C45 C46 C41 -0.6(7) . . . . ?
C46 C41 C42 C43 0.5(6) . . . . ?
C47 N5 C44 C43 52.5(5) . . . . ?
C47 N5 C44 C45 -133.4(4) . . . . ?
C47 N6 C55 C56 57.4(5) . . . . ?
C47 N6 C55 C60 -129.4(4) . . . . ?
C47 C48 C49 C50 -177.3(3) . . . . ?
C47 C48 C53 C52 176.4(3) . . . . ?
C48 C49 C50 C51 1.4(6) . . . . ?
C49 C48 C53 C52 -0.8(6) . . . . ?
C49 C50 C51 C52 -1.6(6) . . . . ?
C49 C50 C51 S3 179.8(3) . . . . ?
C49 C50 C51 S3' -179.3(5) . . . . ?
C50 C51 C52 C53 0.6(6) . . . . ?
C50 C51 S3 C54 -15.7(5) . . . . ?
C50 C51 S3' C54' -129.1(14) . . . . ?
C51 C52 C53 C48 0.5(6) . . . . ?
C52 C51 S3 C54 165.6(4) . . . . ?
C52 C51 S3' C54' 53.8(15) . . . . ?
C53 C48 C49 C50 -0.2(5) . . . . ?
C55 N6 C47 N5 -157.3(3) . . . . ?
C55 N6 C47 C48 23.9(5) . . . . ?
C55 C56 C57 C58 1.1(6) . . . . ?
C56 C55 C60 C59 0.6(6) . . . . ?
C56 C57 C58 C59 0.2(6) . . . . ?
C57 C58 C59 C60 -1.2(6) . . . . ?
C58 C59 C60 C55 0.8(6) . . . . ?
C60 C55 C56 C57 -1.6(5) . . . . ?
C61 C62 C63 C64 -0.7(6) . . . . ?
C62 C61 C66 C65 -0.4(6) . . . . ?
C62 C63 C64 N7 173.3(3) . . . . ?
C62 C63 C64 C65 0.0(5) . . . . ?
C63 C64 C65 C66 0.5(5) . . . . ?
C64 N7 C67 N8 -156.5(3) . . . . ?
C64 N7 C67 C68 23.2(5) . . . . ?
C64 C65 C66 C61 -0.3(6) . . . . ?
C66 C61 C62 C63 0.9(6) . . . . ?
C67 N7 C64 C63 52.4(5) . . . . ?
C67 N7 C64 C65 -134.3(4) . . . . ?
C67 N8 C75 C76 54.6(4) . . . . ?
C67 N8 C75 C80 -132.4(4) . . . . ?
C67 C68 C69 C70 178.0(3) . . . . ?
C67 C68 C73 C72 -178.6(3) . . . . ?
C68 C69 C70 C71 0.7(5) . . . . ?
C69 C68 C73 C72 0.8(5) . . . . ?
C69 C70 C71 C72 0.6(5) . . . . ?
C69 C70 C71 S4 177.7(3) . . . . ?
C69 C70 C71 S4' -170.2(8) . . . . ?
C70 C71 C72 C73 -1.1(5) . . . . ?
C70 C71 S4 C74 176.4(5) . . . . ?
C70 C71 S4' C74' -143.7(15) . . . . ?
C71 C72 C73 C68 0.4(5) . . . . ?
C72 C71 S4 C74 -6.7(7) . . . . ?
C72 C71 S4' C74' 45(2) . . . . ?
C73 C68 C69 C70 -1.3(5) . . . . ?
C75 N8 C67 N7 -157.6(3) . . . . ?
C75 N8 C67 C68 22.7(5) . . . . ?
C75 C76 C77 C78 -0.4(6) . . . . ?
C76 C75 C80 C79 0.6(5) . . . . ?
C76 C77 C78 C79 1.0(6) . . . . ?
C77 C78 C79 C80 -0.8(6) . . . . ?
C78 C79 C80 C75 0.0(6) . . . . ?
C80 C75 C76 C77 -0.3(5) . . . . ?
S3 C51 C52 C53 179.4(3) . . . . ?
S4 C71 C72 C73 -177.9(4) . . . . ?
S3' C51 C52 C53 177.5(6) . . . . ?
S4' C71 C72 C73 170.0(7) . . . . ?

loop_
_smtbx_masks_void_nr
_smtbx_masks_void_average_x
_smtbx_masks_void_average_y
_smtbx_masks_void_average_z
_smtbx_masks_void_volume
_smtbx_masks_void_count_electrons
_smtbx_masks_void_content
1 -0.241 0.125 0.779 191.2 43.2 '1 pentane'
2 0.241 0.625 0.221 191.2 43.5 '1 pentane'
